data_2227404
loop_
_publ_author_name
'Wang, Peng'
'Wan, Rong'
'Zhang, Jianqiang'
'Yu, Peng'
'He, Qiu'

_publ_section_title
;
 5-(2,3,4,5,6-Pentafluorophenyl)-1,3,4-thiadiazol-2-amine
;
_journal_coeditor_code ER2081
_journal_issue 11
_journal_name_full 'Acta Crystallographica Section E'
_journal_page_first o2765
_journal_paper_doi 10.1107/S1600536810039723
_journal_volume 66
_journal_year 2010
_chemical_formula_iupac 'C8 H2 F5 N3 S'
_chemical_formula_moiety 'C8 H2 F5 N3 S'
_chemical_formula_sum 'C8 H2 F5 N3 S'
_chemical_formula_weight 267.19
_chemical_melting_point_gt 523
_chemical_melting_point_lt 525
_chemical_name_systematic
;
5-(2,3,4,5,6-Pentafluorophenyl)-1,3,4-thiadiazol-2-amine
;
_space_group_IT_number 14
_symmetry_cell_setting monoclinic
_symmetry_space_group_name_Hall '-P 2ybc'
_symmetry_space_group_name_H-M 'P 1 21/c 1'
_atom_sites_solution_hydrogens geom
_atom_sites_solution_primary direct
_atom_sites_solution_secondary difmap
_audit_creation_method SHELXL-97
_cell_angle_alpha 90.00
_cell_angle_beta 104.66(3)
_cell_angle_gamma 90.00
_cell_formula_units_Z 4
_cell_length_a 11.897(2)
_cell_length_b 7.0680(14)
_cell_length_c 11.553(2)
_cell_measurement_reflns_used 25
_cell_measurement_temperature 293(2)
_cell_measurement_theta_max 13
_cell_measurement_theta_min 9
_cell_volume 939.8(3)
_computing_cell_refinement 'CAD-4 EXPRESS (Enraf--Nonius, 1994)'
_computing_data_collection 'CAD-4 EXPRESS (Enraf--Nonius, 1994)'
_computing_data_reduction 'XCAD4 (Harms & Wocadlo, 1995)'
_computing_molecular_graphics 'SHELXTL (Sheldrick, 2008)'
_computing_publication_material 'SHELXL97 (Sheldrick, 2008)'
_computing_structure_refinement 'SHELXL97 (Sheldrick, 2008)'
_computing_structure_solution 'SHELXS97 (Sheldrick, 2008)'
_diffrn_ambient_temperature 293(2)
_diffrn_measured_fraction_theta_full 0.999
_diffrn_measured_fraction_theta_max 0.999
_diffrn_measurement_device_type 'Enraf--Nonius CAD-4'
_diffrn_measurement_method \w/2\q
_diffrn_radiation_monochromator graphite
_diffrn_radiation_source 'fine-focus sealed tube'
_diffrn_radiation_type MoK\a
_diffrn_radiation_wavelength 0.71073
_diffrn_reflns_av_R_equivalents 0.0637
_diffrn_reflns_av_sigmaI/netI 0.0551
_diffrn_reflns_limit_h_max 0
_diffrn_reflns_limit_h_min -14
_diffrn_reflns_limit_k_max 8
_diffrn_reflns_limit_k_min -8
_diffrn_reflns_limit_l_max 13
_diffrn_reflns_limit_l_min -13
_diffrn_reflns_number 3428
_diffrn_reflns_theta_full 25.29
_diffrn_reflns_theta_max 25.29
_diffrn_reflns_theta_min 1.77
_diffrn_standards_decay_% 1
_diffrn_standards_interval_count 200
_diffrn_standards_interval_time 120
_diffrn_standards_number 3
_exptl_absorpt_coefficient_mu 0.401
_exptl_absorpt_correction_T_max 0.9610
_exptl_absorpt_correction_T_min 0.8892
_exptl_absorpt_correction_type psi-scan
_exptl_absorpt_process_details '(North <i>et al.</i>, 1968)'
_exptl_crystal_colour colorless
_exptl_crystal_density_diffrn 1.888
_exptl_crystal_density_method 'not measured'
_exptl_crystal_description block
_exptl_crystal_F_000 528
_exptl_crystal_size_max 0.30
_exptl_crystal_size_mid 0.20
_exptl_crystal_size_min 0.10
_refine_diff_density_max 0.267
_refine_diff_density_min -0.292
_refine_ls_extinction_method none
_refine_ls_goodness_of_fit_ref 1.004
_refine_ls_hydrogen_treatment constr
_refine_ls_matrix_type full
_refine_ls_number_parameters 154
_refine_ls_number_reflns 1709
_refine_ls_number_restraints 0
_refine_ls_restrained_S_all 1.004
_refine_ls_R_factor_all 0.0635
_refine_ls_R_factor_gt 0.0428
_refine_ls_shift/su_max 0.000
_refine_ls_shift/su_mean 0.000
_refine_ls_structure_factor_coef Fsqd
_refine_ls_weighting_details 'calc w=1/[\s^2^(Fo^2^)+(0.0800P)^2^] where P=(Fo^2^+2Fc^2^)/3'
_refine_ls_weighting_scheme calc
_refine_ls_wR_factor_gt 0.1140
_refine_ls_wR_factor_ref 0.1277
_reflns_number_gt 1283
_reflns_number_total 1709
_reflns_threshold_expression I>2\s(I)
_cod_data_source_file er2081.cif
_cod_data_source_block I
_cod_original_sg_symbol_H-M 'P 21/c'
_cod_database_code 2227404
_cod_database_fobs_code 2227404

loop_
_symmetry_equiv_pos_as_xyz
'x, y, z'
'-x, y+1/2, -z+1/2'
'-x, -y, -z'
'x, 1/2-y, 1/2+z'

loop_
_atom_site_type_symbol
_atom_site_label
_atom_site_fract_x
_atom_site_fract_y
_atom_site_fract_z
_atom_site_U_iso_or_equiv
_atom_site_adp_type
_atom_site_calc_flag
_atom_site_refinement_flags
_atom_site_occupancy
_atom_site_disorder_assembly
_atom_site_disorder_group
S S 0.82940(7) 0.06662(10) 0.05893(6) 0.0461(3) Uani d . 1 . .
F F1 0.78775(15) -0.3360(2) -0.00245(14) 0.0569(5) Uani d . 1 . .
C C1 0.9155(2) 0.2602(4) 0.0479(2) 0.0404(6) Uani d . 1 . .
N N1 0.9659(2) 0.3683(4) 0.1416(2) 0.0524(6) Uani d . 1 . .
H H1A 1.0105 0.4601 0.1330 0.063 Uiso calc R 1 . .
H H1B 0.9537 0.3459 0.2106 0.063 Uiso calc R 1 . .
C C2 0.8165(2) 0.0294(4) -0.0925(2) 0.0389(6) Uani d . 1 . .
F F2 0.65099(17) -0.6042(2) -0.12921(18) 0.0685(6) Uani d . 1 . .
N N2 0.9298(2) 0.2855(4) -0.06011(19) 0.0472(6) Uani d . 1 . .
F F3 0.53266(17) -0.5342(3) -0.35867(18) 0.0747(6) Uani d . 1 . .
N N3 0.8725(2) 0.1519(3) -0.13946(19) 0.0451(6) Uani d . 1 . .
C C3 0.7437(2) -0.1198(4) -0.1630(2) 0.0387(6) Uani d . 1 . .
F F4 0.55308(16) -0.1942(3) -0.45890(14) 0.0689(6) Uani d . 1 . .
C C4 0.7312(2) -0.2972(4) -0.1154(2) 0.0429(6) Uani d . 1 . .
F F5 0.68393(17) 0.0780(2) -0.33282(15) 0.0609(5) Uani d . 1 . .
C C5 0.6609(3) -0.4358(4) -0.1800(3) 0.0489(7) Uani d . 1 . .
C C6 0.6009(2) -0.4016(4) -0.2954(3) 0.0502(7) Uani d . 1 . .
C C7 0.6116(2) -0.2282(4) -0.3459(2) 0.0482(7) Uani d . 1 . .
C C8 0.6812(2) -0.0900(4) -0.2800(2) 0.0453(7) Uani d . 1 . .

loop_
_atom_site_aniso_label
_atom_site_aniso_U_11
_atom_site_aniso_U_22
_atom_site_aniso_U_33
_atom_site_aniso_U_12
_atom_site_aniso_U_13
_atom_site_aniso_U_23
S 0.0633(5) 0.0429(4) 0.0347(4) -0.0129(3) 0.0171(3) -0.0005(3)
F1 0.0665(10) 0.0469(10) 0.0521(10) -0.0049(8) 0.0052(8) 0.0130(8)
C1 0.0472(14) 0.0406(15) 0.0352(13) -0.0044(12) 0.0139(12) -0.0027(11)
N1 0.0725(16) 0.0530(15) 0.0339(12) -0.0221(13) 0.0176(11) -0.0081(10)
C2 0.0477(14) 0.0358(14) 0.0354(13) -0.0023(11) 0.0147(12) -0.0012(11)
F2 0.0801(13) 0.0418(10) 0.0824(14) -0.0148(9) 0.0184(11) 0.0058(9)
N2 0.0600(14) 0.0494(14) 0.0368(12) -0.0185(11) 0.0206(11) -0.0092(10)
F3 0.0815(13) 0.0659(13) 0.0740(13) -0.0330(10) 0.0145(11) -0.0233(10)
N3 0.0586(14) 0.0442(13) 0.0362(12) -0.0136(11) 0.0191(11) -0.0087(10)
C3 0.0450(14) 0.0351(14) 0.0378(13) -0.0027(11) 0.0139(11) -0.0040(11)
F4 0.0762(12) 0.0821(14) 0.0411(9) -0.0162(11) 0.0012(8) -0.0056(9)
C4 0.0458(15) 0.0405(15) 0.0426(15) -0.0010(12) 0.0114(12) 0.0025(12)
F5 0.0840(12) 0.0443(10) 0.0477(10) -0.0082(9) 0.0041(9) 0.0086(7)
C5 0.0553(16) 0.0349(15) 0.0603(18) -0.0060(13) 0.0217(14) -0.0005(13)
C6 0.0508(16) 0.0486(17) 0.0531(17) -0.0159(14) 0.0165(14) -0.0172(13)
C7 0.0492(16) 0.0547(18) 0.0406(15) -0.0051(13) 0.0108(13) -0.0087(13)
C8 0.0542(16) 0.0404(15) 0.0429(15) -0.0015(12) 0.0155(13) -0.0008(11)

loop_
_atom_type_symbol
_atom_type_description
_atom_type_scat_dispersion_real
_atom_type_scat_dispersion_imag
_atom_type_scat_source
C C 0.0033 0.0016 'International Tables Vol C Tables 4.2.6.8 and 6.1.1.4'
H H 0.0000 0.0000 'International Tables Vol C Tables 4.2.6.8 and 6.1.1.4'
N N 0.0061 0.0033 'International Tables Vol C Tables 4.2.6.8 and 6.1.1.4'
F F 0.0171 0.0103 'International Tables Vol C Tables 4.2.6.8 and 6.1.1.4'
S S 0.1246 0.1234 'International Tables Vol C Tables 4.2.6.8 and 6.1.1.4'

loop_
_geom_angle_atom_site_label_1
_geom_angle_atom_site_label_2
_geom_angle_atom_site_label_3
_geom_angle_site_symmetry_1
_geom_angle_site_symmetry_3
_geom_angle
_geom_angle_publ_flag
C1 S C2 . . 87.05(12) ?
N2 C1 N1 . . 123.5(2) ?
N2 C1 S . . 113.5(2) ?
N1 C1 S . . 122.92(19) ?
C1 N1 H1A . . 120.0 ?
C1 N1 H1B . . 120.0 ?
H1A N1 H1B . . 120.0 ?
N3 C2 C3 . . 122.8(2) ?
N3 C2 S . . 113.4(2) ?
C3 C2 S . . 123.72(19) ?
C1 N2 N3 . . 112.3(2) ?
C2 N3 N2 . . 113.8(2) ?
C8 C3 C4 . . 116.0(2) ?
C8 C3 C2 . . 121.8(2) ?
C4 C3 C2 . . 122.2(2) ?
F1 C4 C5 . . 118.0(3) ?
F1 C4 C3 . . 119.5(2) ?
C5 C4 C3 . . 122.4(3) ?
F2 C5 C6 . . 120.1(3) ?
F2 C5 C4 . . 120.0(3) ?
C6 C5 C4 . . 119.9(3) ?
F3 C6 C5 . . 120.5(3) ?
F3 C6 C7 . . 120.2(3) ?
C5 C6 C7 . . 119.3(2) ?
F4 C7 C6 . . 119.5(2) ?
F4 C7 C8 . . 120.3(3) ?
C6 C7 C8 . . 120.2(3) ?
F5 C8 C7 . . 117.2(2) ?
F5 C8 C3 . . 120.8(2) ?
C7 C8 C3 . . 122.1(3) ?

loop_
_geom_bond_atom_site_label_1
_geom_bond_atom_site_label_2
_geom_bond_site_symmetry_2
_geom_bond_distance
_geom_bond_publ_flag
S C1 . 1.733(3) ?
S C2 . 1.737(3) ?
F1 C4 . 1.336(3) ?
C1 N2 . 1.313(3) ?
C1 N1 . 1.337(3) ?
N1 H1A . 0.8600 ?
N1 H1B . 0.8600 ?
C2 N3 . 1.292(3) ?
C2 C3 . 1.473(4) ?
F2 C5 . 1.345(3) ?
N2 N3 . 1.372(3) ?
F3 C6 . 1.331(3) ?
C3 C8 . 1.383(4) ?
C3 C4 . 1.392(4) ?
F4 C7 . 1.336(3) ?
C4 C5 . 1.379(4) ?
F5 C8 . 1.339(3) ?
C5 C6 . 1.365(5) ?
C6 C7 . 1.377(4) ?
C7 C8 . 1.379(4) ?

loop_
_geom_hbond_atom_site_label_D
_geom_hbond_atom_site_label_H
_geom_hbond_atom_site_label_A
_geom_hbond_site_symmetry_A
_geom_hbond_distance_DH
_geom_hbond_distance_HA
_geom_hbond_distance_DA
_geom_hbond_angle_DHA
_geom_hbond_publ_flag
N1 H1A N2 3_765 0.86 2.18 3.001(4) 160 yes
N1 H1B N3 4_555 0.86 2.19 3.013(3) 161 yes

loop_
_geom_torsion_atom_site_label_1
_geom_torsion_atom_site_label_2
_geom_torsion_atom_site_label_3
_geom_torsion_atom_site_label_4
_geom_torsion_site_symmetry_1
_geom_torsion_site_symmetry_2
_geom_torsion_site_symmetry_3
_geom_torsion_site_symmetry_4
_geom_torsion
_geom_torsion_publ_flag
C2 S C1 N2 . . . . -0.2(2) ?
C2 S C1 N1 . . . . -177.7(3) ?
C1 S C2 N3 . . . . 0.2(2) ?
C1 S C2 C3 . . . . -176.3(2) ?
N1 C1 N2 N3 . . . . 177.7(3) ?
S C1 N2 N3 . . . . 0.2(3) ?
C3 C2 N3 N2 . . . . 176.4(2) ?
S C2 N3 N2 . . . . -0.2(3) ?
C1 N2 N3 C2 . . . . 0.0(4) ?
N3 C2 C3 C8 . . . . -34.3(4) ?
S C2 C3 C8 . . . . 141.9(2) ?
N3 C2 C3 C4 . . . . 147.3(3) ?
S C2 C3 C4 . . . . -36.4(4) ?
C8 C3 C4 F1 . . . . -179.2(2) ?
C2 C3 C4 F1 . . . . -0.8(4) ?
C8 C3 C4 C5 . . . . 0.0(4) ?
C2 C3 C4 C5 . . . . 178.4(3) ?
F1 C4 C5 F2 . . . . -0.1(4) ?
C3 C4 C5 F2 . . . . -179.3(2) ?
F1 C4 C5 C6 . . . . 179.5(3) ?
C3 C4 C5 C6 . . . . 0.3(4) ?
F2 C5 C6 F3 . . . . -0.4(4) ?
C4 C5 C6 F3 . . . . -179.9(3) ?
F2 C5 C6 C7 . . . . 179.7(2) ?
C4 C5 C6 C7 . . . . 0.2(4) ?
F3 C6 C7 F4 . . . . 0.0(4) ?
C5 C6 C7 F4 . . . . 179.9(3) ?
F3 C6 C7 C8 . . . . 179.3(3) ?
C5 C6 C7 C8 . . . . -0.8(4) ?
F4 C7 C8 F5 . . . . 2.1(4) ?
C6 C7 C8 F5 . . . . -177.2(3) ?
F4 C7 C8 C3 . . . . -179.6(2) ?
C6 C7 C8 C3 . . . . 1.1(4) ?
C4 C3 C8 F5 . . . . 177.6(2) ?
C2 C3 C8 F5 . . . . -0.8(4) ?
C4 C3 C8 C7 . . . . -0.6(4) ?
C2 C3 C8 C7 . . . . -179.1(3) ?

loop_
_cod_related_entry_id
_cod_related_entry_database
_cod_related_entry_code
1 ChemSpider 26231149
